data_4343616
loop_
_publ_author_name
'Chen, Kelly'
'Nenzel, Michelle M.'
'Brown, Thomas M.'
'Catalano, Vincent J.'

_publ_section_title
;
 Luminescent Mechanochromism in a Gold(I)-Copper(I) N-Heterocyclic Carbene
 Complex.
;
_journal_issue 14
_journal_name_full 'Inorganic chemistry'
_journal_page_first 6900
_journal_page_last 6909
_journal_paper_doi 10.1021/acs.inorgchem.5b00821
_journal_volume 54
_journal_year 2015
_chemical_formula_sum 'C38 H32 Au F6 N8 P'
_chemical_formula_weight 942.65
_chemical_name_common 2
_space_group_crystal_system triclinic
_space_group_IT_number 2
_space_group_name_Hall '-P 1'
_space_group_name_H-M_alt 'P -1'
_symmetry_space_group_name_Hall '-P 1'
_symmetry_space_group_name_H-M 'P -1'
_atom_sites_solution_hydrogens geom
_audit_creation_method SHELXL-2014/7
_cell_angle_alpha 68.4320(10)
_cell_angle_beta 88.3480(10)
_cell_angle_gamma 70.5250(10)
_cell_formula_units_Z 1
_cell_length_a 8.1963(3)
_cell_length_b 10.3998(4)
_cell_length_c 11.8265(5)
_cell_measurement_reflns_used 6672
_cell_measurement_temperature 100(2)
_cell_measurement_theta_max 28.28
_cell_measurement_theta_min 2.25
_cell_volume 878.80(6)
_computing_cell_refinement 'Bruker SAINT'
_computing_data_collection 'Bruker APEX2'
_computing_data_reduction 'Bruker SAINT'
_computing_molecular_graphics 'Bruker SHELXTL'
_computing_publication_material 'Bruker SHELXTL'
_computing_structure_refinement 'SHELXL-2014/7 (Sheldrick, 2014)'
_computing_structure_solution 'SHELXS-97 (Sheldrick 2008)'
_diffrn_ambient_temperature 100(2)
_diffrn_measured_fraction_theta_full 1.000
_diffrn_measured_fraction_theta_max 0.995
_diffrn_measurement_device_type 'Bruker APEX-II CCD'
_diffrn_measurement_method '\f and \w scans'
_diffrn_radiation_type MoK\a
_diffrn_radiation_wavelength 0.71073
_diffrn_reflns_av_R_equivalents 0.0469
_diffrn_reflns_av_unetI/netI 0.0410
_diffrn_reflns_laue_measured_fraction_full 1.000
_diffrn_reflns_laue_measured_fraction_max 0.995
_diffrn_reflns_limit_h_max 11
_diffrn_reflns_limit_h_min -11
_diffrn_reflns_limit_k_max 14
_diffrn_reflns_limit_k_min -14
_diffrn_reflns_limit_l_max 16
_diffrn_reflns_limit_l_min -16
_diffrn_reflns_number 20351
_diffrn_reflns_point_group_measured_fraction_full 1.000
_diffrn_reflns_point_group_measured_fraction_max 0.995
_diffrn_reflns_theta_full 25.242
_diffrn_reflns_theta_max 29.021
_diffrn_reflns_theta_min 1.862
_exptl_absorpt_coefficient_mu 4.305
_exptl_absorpt_correction_T_max 0.745
_exptl_absorpt_correction_T_min 0.537
_exptl_absorpt_correction_type multi-scan
_exptl_absorpt_process_details SADABS
_exptl_crystal_colour colourless
_exptl_crystal_density_diffrn 1.781
_exptl_crystal_description Block
_exptl_crystal_F_000 464
_exptl_crystal_size_max 0.248
_exptl_crystal_size_mid 0.055
_exptl_crystal_size_min 0.043
_refine_diff_density_max 0.791
_refine_diff_density_min -0.478
_refine_diff_density_rms 0.112
_refine_ls_extinction_method none
_refine_ls_goodness_of_fit_ref 1.023
_refine_ls_hydrogen_treatment constr
_refine_ls_matrix_type full
_refine_ls_number_parameters 247
_refine_ls_number_reflns 4657
_refine_ls_number_restraints 0
_refine_ls_restrained_S_all 1.023
_refine_ls_R_factor_all 0.0260
_refine_ls_R_factor_gt 0.0257
_refine_ls_shift/su_max 0.000
_refine_ls_shift/su_mean 0.000
_refine_ls_structure_factor_coef Fsqd
_refine_ls_weighting_details 'w=1/[\s^2^(Fo^2^)+(0.0293P)^2^] where P=(Fo^2^+2Fc^2^)/3'
_refine_ls_weighting_scheme calc
_refine_ls_wR_factor_gt 0.0546
_refine_ls_wR_factor_ref 0.0549
_reflns_Friedel_coverage 0.000
_reflns_number_gt 4638
_reflns_number_total 4657
_reflns_threshold_expression 'I > 2\s(I)'
_cod_data_source_file ic5b00821_si_002.cif
_cod_data_source_block kc162_0m
_cod_depositor_comments 'Adding full bibliography for 4343616--4343619.cif.'
_cod_database_code 4343616
_shelx_shelxl_version_number 2014/7
_shelx_space_group_comment
; 
The symmetry employed for this shelxl refinement is uniquely defined 
by the following loop, which should always be used as a source of 
symmetry information in preference to the above space-group names. 
They are only intended as comments. 
;
_shelx_estimated_absorpt_t_min 0.415
_shelx_estimated_absorpt_t_max 0.837

loop_
_space_group_symop_operation_xyz
'x, y, z'
'-x, -y, -z'

loop_
_atom_site_label
_atom_site_type_symbol
_atom_site_fract_x
_atom_site_fract_y
_atom_site_fract_z
_atom_site_U_iso_or_equiv
_atom_site_adp_type
_atom_site_occupancy
_atom_site_site_symmetry_order
_atom_site_calc_flag
_atom_site_refinement_flags_posn
_atom_site_refinement_flags_adp
_atom_site_refinement_flags_occupancy
Au1 Au 0.5000 1.0000 0.0000 0.01755(5) Uani 1 2 d S . P
N1 N 0.2513(3) 0.8525(2) 0.13743(19) 0.0176(4) Uani 1 1 d . . .
N2 N 0.2302(3) 0.8877(2) -0.0543(2) 0.0190(4) Uani 1 1 d . . .
N3 N 0.4964(4) 0.5889(3) 0.2917(3) 0.0403(7) Uani 1 1 d . . .
N4 N 0.5030(3) 0.8947(3) -0.3062(2) 0.0335(6) Uani 1 1 d . . .
C1 C 0.3155(3) 0.9066(3) 0.0306(2) 0.0187(5) Uani 1 1 d . . .
C2 C 0.1252(3) 0.7966(3) 0.1207(2) 0.0185(5) Uani 1 1 d . . .
C3 C 0.0223(3) 0.7315(3) 0.2012(3) 0.0227(6) Uani 1 1 d . . .
H3A H 0.0308 0.7166 0.2853 0.027 Uiso 1 1 calc R U .
C4 C -0.0933(4) 0.6896(3) 0.1519(3) 0.0279(6) Uani 1 1 d . . .
H4A H -0.1673 0.6463 0.2035 0.034 Uiso 1 1 calc R U .
C5 C -0.1043(4) 0.7093(3) 0.0283(3) 0.0285(6) Uani 1 1 d . . .
H5A H -0.1838 0.6772 -0.0013 0.034 Uiso 1 1 calc R U .
C6 C -0.0021(4) 0.7744(3) -0.0517(3) 0.0242(6) Uani 1 1 d . . .
H6A H -0.0095 0.7881 -0.1356 0.029 Uiso 1 1 calc R U .
C7 C 0.1120(3) 0.8186(3) -0.0024(2) 0.0195(5) Uani 1 1 d . . .
C8 C 0.3166(4) 0.8455(3) 0.2541(2) 0.0213(5) Uani 1 1 d . . .
H8A H 0.2236 0.8455 0.3093 0.026 Uiso 1 1 calc R U .
H8B H 0.3464 0.9346 0.2399 0.026 Uiso 1 1 calc R U .
C9 C 0.4760(4) 0.7095(3) 0.3156(2) 0.0197(5) Uani 1 1 d . . .
C10 C 0.5906(4) 0.7164(4) 0.3927(3) 0.0342(7) Uani 1 1 d . . .
H10A H 0.5746 0.8049 0.4050 0.041 Uiso 1 1 calc R U .
C11 C 0.7304(5) 0.5901(4) 0.4521(3) 0.0480(10) Uani 1 1 d . . .
H11A H 0.8113 0.5906 0.5078 0.058 Uiso 1 1 calc R U .
C12 C 0.7546(4) 0.4633(4) 0.4321(3) 0.0385(8) Uani 1 1 d . . .
H12A H 0.8509 0.3760 0.4731 0.046 Uiso 1 1 calc R U .
C13 C 0.6367(5) 0.4668(4) 0.3519(4) 0.0422(9) Uani 1 1 d . . .
H13A H 0.6529 0.3798 0.3371 0.051 Uiso 1 1 calc R U .
C14 C 0.2622(3) 0.9330(3) -0.1832(2) 0.0220(5) Uani 1 1 d . . .
H14A H 0.2666 1.0338 -0.2120 0.026 Uiso 1 1 calc R U .
H14B H 0.1635 0.9363 -0.2318 0.026 Uiso 1 1 calc R U .
C15 C 0.4286(3) 0.8318(3) -0.2059(2) 0.0202(5) Uani 1 1 d . . .
C16 C 0.4963(4) 0.6871(3) -0.1309(3) 0.0280(6) Uani 1 1 d . . .
H16A H 0.4412 0.6457 -0.0620 0.034 Uiso 1 1 calc R U .
C17 C 0.6498(5) 0.6029(4) -0.1598(4) 0.0509(11) Uani 1 1 d . . .
H17A H 0.7011 0.5014 -0.1095 0.061 Uiso 1 1 calc R U .
C18 C 0.7288(5) 0.6628(5) -0.2590(4) 0.0472(10) Uani 1 1 d . . .
H18A H 0.8352 0.6048 -0.2770 0.057 Uiso 1 1 calc R U .
C19 C 0.6514(4) 0.8066(4) -0.3307(3) 0.0411(8) Uani 1 1 d . . .
H19A H 0.7034 0.8479 -0.4014 0.049 Uiso 1 1 calc R U .
F1 F 0.9936(3) 0.1143(2) 0.36358(15) 0.0357(4) Uani 1 1 d . . .
F2 F 1.0479(2) 0.10663(18) 0.55322(15) 0.0304(4) Uani 1 1 d . . .
F3 F 0.7984(2) 0.0838(2) 0.50022(18) 0.0368(4) Uani 1 1 d . . .
P1 P 1.0000 0.0000 0.5000 0.0222(2) Uani 1 2 d S . P

loop_
_atom_site_aniso_label
_atom_site_aniso_U_11
_atom_site_aniso_U_22
_atom_site_aniso_U_33
_atom_site_aniso_U_23
_atom_site_aniso_U_13
_atom_site_aniso_U_12
Au1 0.01614(8) 0.01782(7) 0.01653(8) -0.00305(5) 0.00039(5) -0.00703(5)
N1 0.0174(11) 0.0179(10) 0.0158(11) -0.0037(9) -0.0001(8) -0.0071(8)
N2 0.0161(10) 0.0214(11) 0.0163(11) -0.0038(9) 0.0004(8) -0.0063(9)
N3 0.0337(15) 0.0296(14) 0.064(2) -0.0229(14) -0.0013(14) -0.0121(12)
N4 0.0332(14) 0.0400(15) 0.0310(15) -0.0155(12) 0.0093(12) -0.0155(12)
C1 0.0153(12) 0.0180(12) 0.0194(13) -0.0055(10) 0.0005(10) -0.0031(10)
C2 0.0160(12) 0.0161(12) 0.0211(13) -0.0058(10) 0.0014(10) -0.0041(10)
C3 0.0215(13) 0.0201(13) 0.0233(14) -0.0052(11) 0.0060(11) -0.0069(11)
C4 0.0188(14) 0.0271(14) 0.0360(17) -0.0070(13) 0.0077(12) -0.0117(12)
C5 0.0215(14) 0.0279(15) 0.0371(17) -0.0110(13) -0.0013(12) -0.0109(12)
C6 0.0211(14) 0.0235(13) 0.0246(15) -0.0069(11) -0.0031(11) -0.0055(11)
C7 0.0171(12) 0.0181(12) 0.0205(13) -0.0049(10) 0.0024(10) -0.0056(10)
C8 0.0259(14) 0.0203(13) 0.0181(13) -0.0083(11) 0.0023(11) -0.0072(11)
C9 0.0244(13) 0.0171(12) 0.0138(12) -0.0018(10) 0.0040(10) -0.0072(10)
C10 0.0318(17) 0.0349(17) 0.0332(18) -0.0231(14) -0.0106(13) 0.0040(13)
C11 0.039(2) 0.063(2) 0.0322(19) -0.0286(18) -0.0155(15) 0.0074(17)
C12 0.0370(18) 0.0306(16) 0.0235(16) 0.0027(13) 0.0054(14) 0.0034(14)
C13 0.0387(19) 0.0220(15) 0.066(3) -0.0162(16) 0.0053(17) -0.0108(14)
C14 0.0212(13) 0.0228(13) 0.0166(13) -0.0031(11) 0.0002(10) -0.0056(11)
C15 0.0218(13) 0.0207(13) 0.0208(13) -0.0097(11) -0.0025(10) -0.0081(10)
C16 0.0371(17) 0.0192(13) 0.0226(15) -0.0026(11) -0.0056(12) -0.0087(12)
C17 0.060(2) 0.0199(15) 0.058(3) -0.0145(16) -0.027(2) 0.0069(16)
C18 0.0321(19) 0.060(2) 0.058(3) -0.046(2) 0.0007(17) -0.0002(17)
C19 0.0329(18) 0.065(2) 0.040(2) -0.0314(19) 0.0173(15) -0.0233(18)
F1 0.0551(12) 0.0369(10) 0.0138(8) -0.0032(7) -0.0025(8) -0.0213(9)
F2 0.0416(10) 0.0268(9) 0.0229(9) -0.0111(7) -0.0029(7) -0.0097(8)
F3 0.0295(10) 0.0374(10) 0.0411(11) -0.0199(9) 0.0019(8) -0.0029(8)
P1 0.0294(5) 0.0208(5) 0.0137(5) -0.0069(4) -0.0008(4) -0.0047(4)

loop_
_atom_type_symbol
_atom_type_description
_atom_type_scat_dispersion_real
_atom_type_scat_dispersion_imag
_atom_type_scat_source
C C 0.0033 0.0016 'International Tables Vol C Tables 4.2.6.8 and 6.1.1.4'
H H 0.0000 0.0000 'International Tables Vol C Tables 4.2.6.8 and 6.1.1.4'
Au Au -2.0133 8.8022 'International Tables Vol C Tables 4.2.6.8 and 6.1.1.4'
F F 0.0171 0.0103 'International Tables Vol C Tables 4.2.6.8 and 6.1.1.4'
N N 0.0061 0.0033 'International Tables Vol C Tables 4.2.6.8 and 6.1.1.4'
P P 0.1023 0.0942 'International Tables Vol C Tables 4.2.6.8 and 6.1.1.4'

loop_
_geom_angle_atom_site_label_1
_geom_angle_atom_site_label_2
_geom_angle_atom_site_label_3
_geom_angle
_geom_angle_site_symmetry_1
_geom_angle_site_symmetry_3
C1 Au1 C1 180.00(6) 2_675 .
C1 N1 C2 110.3(2) . .
C1 N1 C8 123.6(2) . .
C2 N1 C8 126.0(2) . .
C1 N2 C7 110.9(2) . .
C1 N2 C14 123.4(2) . .
C7 N2 C14 125.6(2) . .
C9 N3 C13 117.0(3) . .
C19 N4 C15 117.3(3) . .
N2 C1 N1 106.5(2) . .
N2 C1 Au1 125.63(19) . .
N1 C1 Au1 127.83(19) . .
C7 C2 C3 121.7(2) . .
C7 C2 N1 106.4(2) . .
C3 C2 N1 131.9(3) . .
C4 C3 C2 116.3(3) . .
C4 C3 H3A 121.8 . .
C2 C3 H3A 121.8 . .
C3 C4 C5 122.0(3) . .
C3 C4 H4A 119.0 . .
C5 C4 H4A 119.0 . .
C6 C5 C4 121.6(3) . .
C6 C5 H5A 119.2 . .
C4 C5 H5A 119.2 . .
C5 C6 C7 116.3(3) . .
C5 C6 H6A 121.8 . .
C7 C6 H6A 121.8 . .
C2 C7 N2 105.8(2) . .
C2 C7 C6 122.1(2) . .
N2 C7 C6 132.1(3) . .
N1 C8 C9 112.5(2) . .
N1 C8 H8A 109.1 . .
C9 C8 H8A 109.1 . .
N1 C8 H8B 109.1 . .
C9 C8 H8B 109.1 . .
H8A C8 H8B 107.8 . .
N3 C9 C10 123.5(3) . .
N3 C9 C8 118.3(2) . .
C10 C9 C8 118.2(2) . .
C9 C10 C11 117.5(3) . .
C9 C10 H10A 121.3 . .
C11 C10 H10A 121.3 . .
C12 C11 C10 120.9(3) . .
C12 C11 H11A 119.5 . .
C10 C11 H11A 119.5 . .
C13 C12 C11 117.9(3) . .
C13 C12 H12A 121.1 . .
C11 C12 H12A 121.1 . .
C12 C13 N3 123.2(3) . .
C12 C13 H13A 118.4 . .
N3 C13 H13A 118.4 . .
N2 C14 C15 113.4(2) . .
N2 C14 H14A 108.9 . .
C15 C14 H14A 108.9 . .
N2 C14 H14B 108.9 . .
C15 C14 H14B 108.9 . .
H14A C14 H14B 107.7 . .
C16 C15 N4 123.3(3) . .
C16 C15 C14 121.1(3) . .
N4 C15 C14 115.6(2) . .
C15 C16 C17 116.7(3) . .
C15 C16 H16A 121.6 . .
C17 C16 H16A 121.6 . .
C18 C17 C16 121.6(3) . .
C18 C17 H17A 119.2 . .
C16 C17 H17A 119.2 . .
C19 C18 C17 118.2(3) . .
C19 C18 H18A 120.9 . .
C17 C18 H18A 120.9 . .
C18 C19 N4 122.9(3) . .
C18 C19 H19A 118.5 . .
N4 C19 H19A 118.5 . .
F3 P1 F3 180.00(15) 2_756 .
F3 P1 F1 89.79(10) 2_756 2_756
F3 P1 F1 90.21(10) . 2_756
F3 P1 F1 90.21(10) 2_756 .
F3 P1 F1 89.79(10) . .
F1 P1 F1 180.0 2_756 .
F3 P1 F2 89.89(9) 2_756 .
F3 P1 F2 90.11(9) . .
F1 P1 F2 90.36(9) 2_756 .
F1 P1 F2 89.64(9) . .
F3 P1 F2 90.11(9) 2_756 2_756
F3 P1 F2 89.89(9) . 2_756
F1 P1 F2 89.64(9) 2_756 2_756
F1 P1 F2 90.37(9) . 2_756
F2 P1 F2 180.0 . 2_756

loop_
_geom_bond_atom_site_label_1
_geom_bond_atom_site_label_2
_geom_bond_distance
_geom_bond_site_symmetry_2
Au1 C1 2.013(3) 2_675
Au1 C1 2.013(3) .
N1 C1 1.351(3) .
N1 C2 1.393(3) .
N1 C8 1.462(3) .
N2 C1 1.347(3) .
N2 C7 1.391(3) .
N2 C14 1.464(3) .
N3 C9 1.342(4) .
N3 C13 1.361(4) .
N4 C19 1.354(4) .
N4 C15 1.364(4) .
C2 C7 1.389(4) .
C2 C3 1.392(4) .
C3 C4 1.386(4) .
C3 H3A 0.9500 .
C4 C5 1.400(4) .
C4 H4A 0.9500 .
C5 C6 1.384(4) .
C5 H5A 0.9500 .
C6 C7 1.394(4) .
C6 H6A 0.9500 .
C8 C9 1.517(4) .
C8 H8A 0.9900 .
C8 H8B 0.9900 .
C9 C10 1.365(4) .
C10 C11 1.377(4) .
C10 H10A 0.9500 .
C11 C12 1.373(5) .
C11 H11A 0.9500 .
C12 C13 1.356(5) .
C12 H12A 0.9500 .
C13 H13A 0.9500 .
C14 C15 1.507(4) .
C14 H14A 0.9900 .
C14 H14B 0.9900 .
C15 C16 1.360(4) .
C16 C17 1.388(5) .
C16 H16A 0.9500 .
C17 C18 1.369(6) .
C17 H17A 0.9500 .
C18 C19 1.351(6) .
C18 H18A 0.9500 .
C19 H19A 0.9500 .
F1 P1 1.6038(16) .
F2 P1 1.6119(16) .
F3 P1 1.5913(18) .
P1 F3 1.5913(18) 2_756
P1 F1 1.6037(16) 2_756
P1 F2 1.6119(16) 2_756

loop_
_geom_torsion_atom_site_label_1
_geom_torsion_atom_site_label_2
_geom_torsion_atom_site_label_3
_geom_torsion_atom_site_label_4
_geom_torsion
C7 N2 C1 N1 -1.1(3)
C14 N2 C1 N1 179.8(2)
C7 N2 C1 Au1 179.54(18)
C14 N2 C1 Au1 0.4(4)
C2 N1 C1 N2 0.8(3)
C8 N1 C1 N2 176.8(2)
C2 N1 C1 Au1 -179.81(18)
C8 N1 C1 Au1 -3.8(4)
C1 N1 C2 C7 -0.3(3)
C8 N1 C2 C7 -176.1(2)
C1 N1 C2 C3 -179.4(3)
C8 N1 C2 C3 4.8(4)
C7 C2 C3 C4 0.2(4)
N1 C2 C3 C4 179.2(3)
C2 C3 C4 C5 1.0(4)
C3 C4 C5 C6 -1.2(5)
C4 C5 C6 C7 0.2(4)
C3 C2 C7 N2 178.9(2)
N1 C2 C7 N2 -0.4(3)
C3 C2 C7 C6 -1.3(4)
N1 C2 C7 C6 179.5(2)
C1 N2 C7 C2 0.9(3)
C14 N2 C7 C2 -180.0(2)
C1 N2 C7 C6 -179.0(3)
C14 N2 C7 C6 0.2(4)
C5 C6 C7 C2 1.0(4)
C5 C6 C7 N2 -179.1(3)
C1 N1 C8 C9 -83.7(3)
C2 N1 C8 C9 91.6(3)
C13 N3 C9 C10 2.4(5)
C13 N3 C9 C8 -177.4(3)
N1 C8 C9 N3 -27.1(3)
N1 C8 C9 C10 153.1(3)
N3 C9 C10 C11 -2.7(5)
C8 C9 C10 C11 177.1(3)
C9 C10 C11 C12 1.3(6)
C10 C11 C12 C13 0.1(6)
C11 C12 C13 N3 -0.4(6)
C9 N3 C13 C12 -0.8(5)
C1 N2 C14 C15 75.4(3)
C7 N2 C14 C15 -103.6(3)
C19 N4 C15 C16 0.1(4)
C19 N4 C15 C14 -179.0(3)
N2 C14 C15 C16 27.5(3)
N2 C14 C15 N4 -153.4(2)
N4 C15 C16 C17 0.7(4)
C14 C15 C16 C17 179.8(3)
C15 C16 C17 C18 -0.1(5)
C16 C17 C18 C19 -1.4(5)
C17 C18 C19 N4 2.3(5)
C15 N4 C19 C18 -1.7(5)
